data_7719564
loop_
_publ_author_name
'Bavaresco, Sofia Teixeira'
'Marquard, Nina P.'
'Miura-Stempel, Emily'
'Mohsen, Mariana G.'
'Campbell, Michael G.'

_publ_section_title
;
 A systematic study of naphthyridine-derived ligands for well-defined
 silver(I) dimers.
;
_journal_issue 36
_journal_name_full 'Dalton transactions (Cambridge, England : 2003)'
_journal_page_first 13651
_journal_page_last 13657
_journal_paper_doi 10.1039/d5dt01626f
_journal_volume 54
_journal_year 2025
_chemical_formula_moiety 'C44 H56 Ag2 N6'
_chemical_formula_sum 'C44 H56 Ag2 N6'
_chemical_formula_weight 884.68
_space_group_crystal_system triclinic
_space_group_IT_number 2
_space_group_name_Hall '-P 1'
_space_group_name_H-M_alt 'P -1'
_atom_sites_solution_hydrogens geom
_audit_creation_date 2025-04-29
_audit_creation_method
;
Olex2 1.5
(compiled 2024.01.12 svn.r2f8d729c for OlexSys, GUI svn.r6928)
;
_audit_update_record
;
2025-07-02 deposited with the CCDC.	2025-08-18 downloaded from the CCDC.
;
_cell_angle_alpha 98.2300(10)
_cell_angle_beta 107.3180(10)
_cell_angle_gamma 95.6010(10)
_cell_formula_units_Z 1
_cell_length_a 8.85770(10)
_cell_length_b 8.92130(10)
_cell_length_c 13.1850(2)
_cell_measurement_reflns_used 15546
_cell_measurement_temperature 100.0(3)
_cell_measurement_theta_max 79.7440
_cell_measurement_theta_min 3.5810
_cell_volume 973.53(2)
_computing_cell_refinement 'CrysAlisPro 1.171.44.92a (Rigaku OD, 2025)'
_computing_data_collection 'CrysAlisPro system (CCD 44.92a 64-bit (release 31-01-2025))'
_computing_data_reduction 'CrysAlisPro 1.171.44.92a (Rigaku OD, 2025)'
_computing_molecular_graphics 'Olex2 1.5 (Dolomanov et al., 2009)'
_computing_publication_material 'Olex2 1.5 (Dolomanov et al., 2009)'
_computing_structure_refinement 'SHELXL 2019/3 (Sheldrick, 2015)'
_computing_structure_solution 'SHELXT 2018/2 (Sheldrick, 2018)'
_diffrn_ambient_environment N~2~
_diffrn_ambient_temperature 100.0(3)
_diffrn_detector 'Hybrid Pixel Array Detector'
_diffrn_detector_area_resol_mean 10.0000
_diffrn_detector_type 'HyPix-Arc 100'
_diffrn_measured_fraction_theta_full 0.999
_diffrn_measured_fraction_theta_max 0.986
_diffrn_measurement_details
;
List of Runs (angles in degrees, time in seconds):

  # Type    Start    End  Width  t~exp~   \w     \q     \k     \f   Frames
#--------------------------------------------------------------------------
  1  \w   -116.00 -17.00   0.50    0.05    --  -84.76  77.00 -60.00  198
  2  \w   -105.00  -4.00   0.50    0.05    --  -84.76  46.00 -24.00  202
  3  \w   -116.00 -59.00   0.50    0.05    --  -84.76  77.00  90.00  114
  4  \w   -116.00 -14.00   0.50    0.05    --  -84.76  77.00  90.00  204
  5  \w    -67.00  34.00   0.50    0.05    --  -47.12  46.00 -24.00  202
  6  \w     40.00 109.00   0.50    0.05    --  111.42-125.00 -30.00  138
  7  \w     44.00 112.00   0.50    0.05    --  111.42-125.00  90.00  136
  8  \w     36.00 112.00   0.50    0.05    --  111.42-125.00-120.00  152
  9  \w     61.00 110.00   0.50    0.05    --  111.42-125.00-150.00   98
 10  \w     38.00  68.00   0.50    0.05    --  111.42-125.00-180.00   60
 11  \w     83.00 111.00   0.50    0.05    --  111.42-125.00-180.00   56
 12  \w     73.00 104.00   0.50    0.05    --  111.42 -95.00-120.00   62
 13  \w     71.00 104.00   0.50    0.05    --  111.42 -95.00-150.00   66
 14  \w     69.00 105.00   0.50    0.05    --  111.42 -95.00 -60.00   72
 15  \w     60.00 103.00   0.50    0.05    --  111.42 -95.00 -30.00   86
 16  \w     94.00 120.00   0.50    0.05    --  113.75 -81.00-107.50   52
 17  \w     76.00 102.00   0.50    0.05    --  113.75 -82.00  67.15   52
 18  \w     82.00 111.00   0.50    0.05    --  111.42-125.00 150.00   58
 19  \w     68.00  93.00   0.50    0.05    --  111.42 -95.00  60.00   50
 20  \w    108.00 134.00   0.50    0.05    --  113.75 -79.00 126.28   52
 21  \w     71.00  97.00   0.50    0.05    --  113.75 -67.00 146.33   52
 22  \w     52.00  90.00   0.50    0.05    --  113.75 -79.00 126.28   76
 23  \w     96.00 122.00   0.50    0.05    --  113.75 -57.00 176.96   52
 24  \w    114.00 139.00   0.50    0.05    --  113.75 -63.00  29.10   50
 25  \w    117.00 142.00   0.50    0.05    --  113.75 -71.00 -23.19   50
 26  \w    112.00 138.00   0.50    0.05    --  111.42 -77.00-120.00   52
 27  \w     71.00  97.00   0.50    0.05    --  113.75 -52.00 -46.45   52
 28  \w     40.00  66.00   0.50    0.05    --  113.75 -52.00 -46.45   52
 29  \w     34.00 122.00   0.50    0.05    --  113.75 -48.00 -88.42  176
 30  \w     31.00 132.00   0.50    0.05    --  111.42 -46.00-174.00  202
 31  \w    -34.00  67.00   0.50    0.05    --   46.37 -46.00-174.00  202
 32  \w     76.00 102.00   0.50    0.05    --  113.75 -71.00 -23.19   52
 33  \w     35.00  83.00   0.50    0.05    --  113.75 -51.00  52.74   96
 34  \w     83.00 108.00   0.50    0.05    --  113.75 -45.00  98.05   50
 35  \w     53.00  81.00   0.50    0.05    --  113.75 -57.00 176.96   56
 36  \w     35.00  62.00   0.50    0.05    --  113.75 -45.00  98.05   54
 37  \w     31.00 140.00   0.50    0.05    --  113.75 -24.00  90.00  218
 38  \w    131.00 156.00   0.50    0.05    --  113.75 -26.00 102.67   50
 39  \w     99.00 149.00   0.50    0.05    --  113.75  -6.00  11.59  100
 40  \w    116.00 141.00   0.50    0.05    --  113.75 -32.00 -29.15   50
 41  \w     31.00  92.00   0.50    0.05    --  113.75 -32.00 -29.15  122
 42  \w     33.00  97.00   0.50    0.05    --  113.75 -33.00-172.03  128
 43  \w    106.00 170.00   0.50    0.05    --  113.75  -2.00 -38.09  128
 44  \w     55.00  81.00   0.50    0.05    --  113.75  -2.00 -38.09   52
 45  \w     36.00  65.00   0.50    0.05    --  113.75  -6.00  11.59   58
 46  \w     47.00  99.00   0.50    0.05    --  113.75   8.00  18.94  104
 47  \w     61.00  89.00   0.50    0.05    --  113.75  21.00 -21.07   56
 48  \w     91.00 178.00   0.50    0.05    --  111.42  46.00 -24.00  174
 49  \w    116.00 175.00   0.50    0.05    --  113.75   8.00  18.94  118
 50  \w    111.00 137.00   0.50    0.05    --  113.75  21.00 -21.07   52
 51  \w     26.00 127.00   0.50    0.05    --   46.37  46.00 -24.00  202
 52  \w     94.00 121.00   0.50    0.05    --  111.42  61.00 120.00   54
 53  \w    133.00 178.00   0.50    0.05    --  111.42  61.00 120.00   90
 54  \w    142.00 167.00   0.50    0.05    --  111.42 125.00  60.00   50
 55  \w     95.00 152.00   0.50    0.05    --  111.42 125.00   0.00  114
 56  \w     12.00  41.00   0.50    0.05    --   52.00  92.00 166.63   58
 57  \w    -86.00 -13.00   0.50    0.05    --  -84.76 125.00  30.00  146
 58  \w    -51.00 -26.00   0.50    0.05    --  -84.76 125.00 -30.00   50
 59  \w   -165.00 -64.00   0.50    0.05    --  -84.76 -46.00-174.00  202
 60  \w   -165.00 -64.00   0.50    0.05    --  -84.76 -46.00-174.00  202
 61  \w   -128.00 -27.00   0.50    0.05    --  -47.12 -46.00-174.00  202
 62  \w   -160.00 -73.00   0.50    0.05    --  -84.76-125.00 -60.00  174
 63  \w   -123.00 -73.00   0.50    0.05    --  -47.12-125.00 -30.00  100
;
_diffrn_measurement_device 'four-circle diffractometer'
_diffrn_measurement_device_type 'XtaLAB Synergy, Dualflex, HyPix-Arc 100'
_diffrn_measurement_method '\w scans'
_diffrn_orient_matrix_type 'CrysAlisPro convention (1999,Acta A55,543-557)'
_diffrn_orient_matrix_UB_11 -0.1659442000
_diffrn_orient_matrix_UB_12 0.0149555000
_diffrn_orient_matrix_UB_13 0.0119489000
_diffrn_orient_matrix_UB_21 0.0190598000
_diffrn_orient_matrix_UB_22 -0.1241421000
_diffrn_orient_matrix_UB_23 0.0710963000
_diffrn_orient_matrix_UB_31 0.0776966000
_diffrn_orient_matrix_UB_32 0.1244756000
_diffrn_orient_matrix_UB_33 0.1014432000
_diffrn_radiation_monochromator mirror
_diffrn_radiation_probe x-ray
_diffrn_radiation_type 'Cu K\a'
_diffrn_radiation_wavelength 1.54184
_diffrn_reflns_av_R_equivalents 0.0325
_diffrn_reflns_av_unetI/netI 0.0231
_diffrn_reflns_Laue_measured_fraction_full 0.999
_diffrn_reflns_Laue_measured_fraction_max 0.986
_diffrn_reflns_limit_h_max 11
_diffrn_reflns_limit_h_min -10
_diffrn_reflns_limit_k_max 11
_diffrn_reflns_limit_k_min -11
_diffrn_reflns_limit_l_max 16
_diffrn_reflns_limit_l_min -15
_diffrn_reflns_number 21379
_diffrn_reflns_point_group_measured_fraction_full 0.999
_diffrn_reflns_point_group_measured_fraction_max 0.986
_diffrn_reflns_theta_full 67.684
_diffrn_reflns_theta_max 79.974
_diffrn_reflns_theta_min 3.571
_diffrn_source 'micro-focus sealed X-ray tube'
_diffrn_source_type 'PhotonJet (Cu) X-ray Source'
_exptl_absorpt_coefficient_mu 8.364
_exptl_absorpt_correction_T_max 1.00000
_exptl_absorpt_correction_T_min 0.54932
_exptl_absorpt_correction_type multi-scan
_exptl_absorpt_process_details
;
CrysAlisPro 1.171.44.92a (Rigaku Oxford Diffraction, 2025)
Empirical absorption correction using spherical harmonics,
implemented in SCALE3 ABSPACK scaling algorithm.
;
_exptl_crystal_colour red
_exptl_crystal_density_diffrn 1.509
_exptl_crystal_description block
_exptl_crystal_F_000 456
_refine_diff_density_max 0.417
_refine_diff_density_min -0.915
_refine_diff_density_rms 0.115
_refine_ls_extinction_method none
_refine_ls_goodness_of_fit_ref 1.117
_refine_ls_hydrogen_treatment constr
_refine_ls_matrix_type full
_refine_ls_number_parameters 240
_refine_ls_number_reflns 4191
_refine_ls_number_restraints 0
_refine_ls_restrained_S_all 1.117
_refine_ls_R_factor_all 0.0249
_refine_ls_R_factor_gt 0.0226
_refine_ls_shift/su_max 0.001
_refine_ls_shift/su_mean 0.000
_refine_ls_structure_factor_coef Fsqd
_refine_ls_weighting_details 'w=1/[\s^2^(Fo^2^)+(0.0390P)^2^+0.6707P] where P=(Fo^2^+2Fc^2^)/3'
_refine_ls_weighting_scheme calc
_refine_ls_wR_factor_gt 0.0590
_refine_ls_wR_factor_ref 0.0658
_reflns_Friedel_coverage 0.000
_reflns_number_gt 4129
_reflns_number_total 4191
_reflns_threshold_expression 'I > 2\s(I)'
_cod_data_source_file d5dt01626f2.cif
_cod_data_source_block Cmpd_7
_cod_database_code 7719564
_shelx_shelxl_version_number 2019/3
_chemical_oxdiff_formula C20AgN3
_shelx_space_group_comment
;
The symmetry employed for this shelxl refinement is uniquely defined
by the following loop, which should always be used as a source of
symmetry information in preference to the above space-group names.
They are only intended as comments.
;
_diffrn_oxdiff_digest_od_ed
;

;
_olex2_refinement_description
;
1. Fixed Uiso
 At 1.2 times of:
  All C(H) groups, All C(H,H) groups
 At 1.5 times of:
  All C(H,H,H) groups
2.a Ternary CH refined with riding coordinates:
 C17(H17), C20(H20)
2.b Secondary CH2 refined with riding coordinates:
 C8(H8A,H8B), C9(H9A,H9B), C10(H10A,H10B)
2.c Aromatic/amide H refined with riding coordinates:
 C4(H4), C5(H5), C13(H13), C14(H14), C15(H15)
2.d Idealised Me refined as rotating group:
 C2(H2A,H2B,H2C), C18(H18A,H18B,H18C), C19(H19A,H19B,H19C), C21(H21A,H21B,
 H21C), C22(H22A,H22B,H22C)
;
_olex2_submission_special_instructions 'No special instructions were received'
_oxdiff_exptl_absorpt_empirical_details
;
Empirical correction (ABSPACK) includes:
- Absorption correction using spherical harmonics
- Frame scaling
;
_oxdiff_exptl_absorpt_empirical_full_max 1.326
_oxdiff_exptl_absorpt_empirical_full_min 0.754

loop_
_space_group_symop_operation_xyz
'x, y, z'
'-x, -y, -z'

loop_
_atom_site_label
_atom_site_type_symbol
_atom_site_fract_x
_atom_site_fract_y
_atom_site_fract_z
_atom_site_U_iso_or_equiv
_atom_site_adp_type
_atom_site_occupancy
_atom_site_site_symmetry_order
_atom_site_calc_flag
_atom_site_refinement_flags_posn
_atom_site_refinement_flags_adp
_atom_site_refinement_flags_occupancy
_atom_site_disorder_assembly
_atom_site_disorder_group
Ag1 Ag 0.44469(2) 0.87823(2) 0.41650(2) 0.01347(6) Uani 1 1 d . . . . .
N1 N 0.2622(2) 0.66570(19) 0.29366(13) 0.0138(3) Uani 1 1 d . . . . .
N2 N 0.2386(2) 0.8410(2) 0.47542(14) 0.0135(3) Uani 1 1 d . . . . .
N3 N 0.3449(2) 1.0453(2) 0.61926(14) 0.0148(3) Uani 1 1 d . . . . .
C1 C 0.1361(2) 0.6335(2) 0.31937(16) 0.0144(4) Uani 1 1 d . . . . .
C2 C 0.0000(3) 0.5081(3) 0.25292(18) 0.0204(4) Uani 1 1 d . . . . .
H2A H 0.020572 0.465299 0.186442 0.031 Uiso 1 1 calc R U . . .
H2B H -0.100423 0.550959 0.234563 0.031 Uiso 1 1 calc R U . . .
H2C H -0.008115 0.427127 0.294820 0.031 Uiso 1 1 calc R U . . .
C3 C 0.1203(2) 0.7231(2) 0.41954(17) 0.0140(4) Uani 1 1 d . . . . .
C4 C -0.0110(3) 0.6832(3) 0.45127(17) 0.0175(4) Uani 1 1 d . . . . .
H4 H -0.092361 0.601116 0.409772 0.021 Uiso 1 1 calc R U . . .
C5 C -0.0200(2) 0.7681(2) 0.54710(18) 0.0169(4) Uani 1 1 d . . . . .
H5 H -0.108368 0.741926 0.571259 0.020 Uiso 1 1 calc R U . . .
C6 C 0.0954(2) 0.8871(2) 0.60603(17) 0.0148(4) Uani 1 1 d . . . . .
C7 C 0.2294(2) 0.9280(2) 0.56768(17) 0.0137(4) Uani 1 1 d . . . . .
C8 C 0.0892(3) 0.9734(3) 0.71122(18) 0.0188(4) Uani 1 1 d . . . . .
H8A H 0.041639 0.902577 0.748616 0.023 Uiso 1 1 calc R U . . .
H8B H 0.020960 1.054452 0.696958 0.023 Uiso 1 1 calc R U . . .
C9 C 0.2571(3) 1.0451(3) 0.78275(17) 0.0199(4) Uani 1 1 d . . . . .
H9A H 0.252304 1.112432 0.847950 0.024 Uiso 1 1 calc R U . . .
H9B H 0.321577 0.964281 0.805987 0.024 Uiso 1 1 calc R U . . .
C10 C 0.3325(3) 1.1379(2) 0.71734(17) 0.0168(4) Uani 1 1 d . . . . .
H10A H 0.267882 1.219605 0.696451 0.020 Uiso 1 1 calc R U . . .
H10B H 0.440802 1.187835 0.763409 0.020 Uiso 1 1 calc R U . . .
C11 C 0.2864(2) 0.5802(2) 0.20101(16) 0.0148(4) Uani 1 1 d . . . . .
C12 C 0.2664(2) 0.6472(2) 0.10826(16) 0.0154(4) Uani 1 1 d . . . . .
C13 C 0.2944(3) 0.5645(3) 0.01945(17) 0.0202(4) Uani 1 1 d . . . . .
H13 H 0.278359 0.605892 -0.044794 0.024 Uiso 1 1 calc R U . . .
C14 C 0.3456(3) 0.4224(3) 0.02318(19) 0.0217(4) Uani 1 1 d . . . . .
H14 H 0.361721 0.366321 -0.038683 0.026 Uiso 1 1 calc R U . . .
C15 C 0.3728(3) 0.3627(2) 0.11714(19) 0.0216(4) Uani 1 1 d . . . . .
H15 H 0.411648 0.267291 0.119846 0.026 Uiso 1 1 calc R U . . .
C16 C 0.3446(2) 0.4396(2) 0.20802(17) 0.0165(4) Uani 1 1 d . . . . .
C17 C 0.2158(3) 0.8055(2) 0.10663(17) 0.0181(4) Uani 1 1 d . . . . .
H17 H 0.260080 0.865281 0.181947 0.022 Uiso 1 1 calc R U . . .
C18 C 0.0337(3) 0.7951(3) 0.0728(2) 0.0258(5) Uani 1 1 d . . . . .
H18A H -0.013309 0.736187 -0.000736 0.039 Uiso 1 1 calc R U . . .
H18B H 0.004526 0.898380 0.074870 0.039 Uiso 1 1 calc R U . . .
H18C H -0.006738 0.743976 0.122550 0.039 Uiso 1 1 calc R U . . .
C19 C 0.2812(3) 0.8944(3) 0.0337(2) 0.0252(5) Uani 1 1 d . . . . .
H19A H 0.396482 0.892660 0.051401 0.038 Uiso 1 1 calc R U . . .
H19B H 0.261186 1.000674 0.045191 0.038 Uiso 1 1 calc R U . . .
H19C H 0.227644 0.846764 -0.042033 0.038 Uiso 1 1 calc R U . . .
C20 C 0.3852(3) 0.3786(2) 0.31336(19) 0.0210(4) Uani 1 1 d . . . . .
H20 H 0.315921 0.419665 0.355057 0.025 Uiso 1 1 calc R U . . .
C21 C 0.3538(3) 0.2038(3) 0.2966(2) 0.0288(5) Uani 1 1 d . . . . .
H21A H 0.246043 0.166567 0.246101 0.043 Uiso 1 1 calc R U . . .
H21B H 0.362397 0.171940 0.365963 0.043 Uiso 1 1 calc R U . . .
H21C H 0.432677 0.160847 0.266935 0.043 Uiso 1 1 calc R U . . .
C22 C 0.5601(3) 0.4398(3) 0.3805(2) 0.0307(5) Uani 1 1 d . . . . .
H22A H 0.630709 0.403529 0.340501 0.046 Uiso 1 1 calc R U . . .
H22B H 0.585475 0.402884 0.449265 0.046 Uiso 1 1 calc R U . . .
H22C H 0.575678 0.552026 0.394435 0.046 Uiso 1 1 calc R U . . .

loop_
_atom_site_aniso_label
_atom_site_aniso_U_11
_atom_site_aniso_U_22
_atom_site_aniso_U_33
_atom_site_aniso_U_23
_atom_site_aniso_U_13
_atom_site_aniso_U_12
Ag1 0.01255(9) 0.01457(9) 0.01385(9) 0.00229(6) 0.00570(6) 0.00021(5)
N1 0.0136(8) 0.0148(8) 0.0129(8) 0.0032(6) 0.0034(6) 0.0027(6)
N2 0.0140(8) 0.0152(8) 0.0127(8) 0.0041(6) 0.0056(6) 0.0024(6)
N3 0.0146(8) 0.0165(8) 0.0152(8) 0.0027(7) 0.0080(7) 0.0014(6)
C1 0.0156(9) 0.0141(9) 0.0130(9) 0.0053(7) 0.0025(7) 0.0020(7)
C2 0.0200(10) 0.0205(10) 0.0169(10) -0.0016(8) 0.0044(8) -0.0041(8)
C3 0.0152(9) 0.0142(9) 0.0131(9) 0.0050(7) 0.0041(8) 0.0022(7)
C4 0.0144(9) 0.0213(10) 0.0160(10) 0.0038(8) 0.0045(8) -0.0008(8)
C5 0.0114(9) 0.0217(10) 0.0193(10) 0.0069(8) 0.0065(8) 0.0009(8)
C6 0.0119(9) 0.0188(10) 0.0159(9) 0.0064(8) 0.0055(7) 0.0042(7)
C7 0.0149(9) 0.0158(9) 0.0131(9) 0.0063(8) 0.0055(7) 0.0054(7)
C8 0.0175(10) 0.0228(10) 0.0191(10) 0.0023(8) 0.0111(8) 0.0023(8)
C9 0.0232(10) 0.0222(10) 0.0160(10) 0.0019(8) 0.0098(8) 0.0022(8)
C10 0.0168(9) 0.0185(10) 0.0152(9) -0.0012(8) 0.0077(8) 0.0007(8)
C11 0.0129(9) 0.0160(9) 0.0134(9) 0.0001(7) 0.0031(7) -0.0009(7)
C12 0.0108(8) 0.0185(9) 0.0153(9) 0.0024(8) 0.0030(7) -0.0006(7)
C13 0.0207(10) 0.0234(10) 0.0144(9) 0.0004(8) 0.0058(8) -0.0026(8)
C14 0.0179(10) 0.0229(10) 0.0224(11) -0.0051(9) 0.0097(8) -0.0026(8)
C15 0.0191(10) 0.0164(10) 0.0294(12) -0.0007(9) 0.0104(9) 0.0016(8)
C16 0.0120(9) 0.0151(9) 0.0215(10) 0.0022(8) 0.0049(8) 0.0001(7)
C17 0.0217(10) 0.0196(10) 0.0136(9) 0.0048(8) 0.0052(8) 0.0035(8)
C18 0.0259(12) 0.0280(11) 0.0275(12) 0.0096(9) 0.0105(10) 0.0092(9)
C19 0.0257(11) 0.0271(11) 0.0258(11) 0.0130(9) 0.0087(9) 0.0035(9)
C20 0.0220(10) 0.0183(10) 0.0242(11) 0.0076(8) 0.0072(9) 0.0055(8)
C21 0.0320(13) 0.0203(11) 0.0377(14) 0.0118(10) 0.0125(11) 0.0069(9)
C22 0.0253(12) 0.0305(12) 0.0305(12) 0.0094(10) -0.0011(10) 0.0016(10)

loop_
_atom_type_symbol
_atom_type_description
_atom_type_scat_dispersion_real
_atom_type_scat_dispersion_imag
_atom_type_scat_source
C C 0.0181 0.0091 'International Tables Vol C Tables 4.2.6.8 and 6.1.1.4'
H H 0.0000 0.0000 'International Tables Vol C Tables 4.2.6.8 and 6.1.1.4'
Ag Ag 0.1306 4.2820 'International Tables Vol C Tables 4.2.6.8 and 6.1.1.4'
N N 0.0311 0.0180 'International Tables Vol C Tables 4.2.6.8 and 6.1.1.4'

loop_
_geom_angle_atom_site_label_1
_geom_angle_atom_site_label_2
_geom_angle_atom_site_label_3
_geom_angle
_geom_angle_site_symmetry_1
_geom_angle_site_symmetry_3
_geom_angle_publ_flag
N1 Ag1 Ag1 158.39(4) . 2_676 ?
N2 Ag1 Ag1 85.68(5) . 2_676 ?
N2 Ag1 N1 72.90(6) . . ?
N3 Ag1 Ag1 83.51(5) 2_676 2_676 ?
N3 Ag1 N1 117.77(6) 2_676 . ?
N3 Ag1 N2 169.01(7) 2_676 . ?
C1 N1 Ag1 112.92(13) . . ?
C1 N1 C11 121.41(17) . . ?
C11 N1 Ag1 125.67(13) . . ?
C3 N2 Ag1 117.71(13) . . ?
C3 N2 C7 119.80(18) . . ?
C7 N2 Ag1 122.44(14) . . ?
C7 N3 Ag1 129.69(14) . 2_676 ?
C7 N3 C10 117.79(17) . . ?
C10 N3 Ag1 112.51(13) . 2_676 ?
N1 C1 C2 123.27(19) . . ?
N1 C1 C3 118.99(18) . . ?
C3 C1 C2 117.74(18) . . ?
C1 C2 H2A 109.5 . . ?
C1 C2 H2B 109.5 . . ?
C1 C2 H2C 109.5 . . ?
H2A C2 H2B 109.5 . . ?
H2A C2 H2C 109.5 . . ?
H2B C2 H2C 109.5 . . ?
N2 C3 C1 117.39(18) . . ?
N2 C3 C4 123.27(19) . . ?
C4 C3 C1 119.33(19) . . ?
C3 C4 H4 121.2 . . ?
C3 C4 C5 117.70(19) . . ?
C5 C4 H4 121.2 . . ?
C4 C5 H5 119.3 . . ?
C6 C5 C4 121.3(2) . . ?
C6 C5 H5 119.3 . . ?
C5 C6 C7 119.07(19) . . ?
C5 C6 C8 121.20(19) . . ?
C7 C6 C8 119.71(18) . . ?
N2 C7 C6 118.78(19) . . ?
N3 C7 N2 118.53(18) . . ?
N3 C7 C6 122.68(18) . . ?
C6 C8 H8A 109.7 . . ?
C6 C8 H8B 109.7 . . ?
C6 C8 C9 109.93(17) . . ?
H8A C8 H8B 108.2 . . ?
C9 C8 H8A 109.7 . . ?
C9 C8 H8B 109.7 . . ?
C8 C9 H9A 110.1 . . ?
C8 C9 H9B 110.1 . . ?
H9A C9 H9B 108.5 . . ?
C10 C9 C8 107.84(18) . . ?
C10 C9 H9A 110.1 . . ?
C10 C9 H9B 110.1 . . ?
N3 C10 C9 113.37(17) . . ?
N3 C10 H10A 108.9 . . ?
N3 C10 H10B 108.9 . . ?
C9 C10 H10A 108.9 . . ?
C9 C10 H10B 108.9 . . ?
H10A C10 H10B 107.7 . . ?
C12 C11 N1 118.48(18) . . ?
C16 C11 N1 119.54(18) . . ?
C16 C11 C12 121.66(19) . . ?
C11 C12 C17 120.35(18) . . ?
C13 C12 C11 117.95(19) . . ?
C13 C12 C17 121.70(19) . . ?
C12 C13 H13 119.4 . . ?
C14 C13 C12 121.1(2) . . ?
C14 C13 H13 119.4 . . ?
C13 C14 H14 120.1 . . ?
C15 C14 C13 119.9(2) . . ?
C15 C14 H14 120.1 . . ?
C14 C15 H15 119.3 . . ?
C14 C15 C16 121.4(2) . . ?
C16 C15 H15 119.3 . . ?
C11 C16 C20 120.98(19) . . ?
C15 C16 C11 117.8(2) . . ?
C15 C16 C20 121.12(19) . . ?
C12 C17 H17 107.6 . . ?
C12 C17 C18 111.10(18) . . ?
C12 C17 C19 112.88(18) . . ?
C18 C17 H17 107.6 . . ?
C18 C17 C19 109.85(18) . . ?
C19 C17 H17 107.6 . . ?
C17 C18 H18A 109.5 . . ?
C17 C18 H18B 109.5 . . ?
C17 C18 H18C 109.5 . . ?
H18A C18 H18B 109.5 . . ?
H18A C18 H18C 109.5 . . ?
H18B C18 H18C 109.5 . . ?
C17 C19 H19A 109.5 . . ?
C17 C19 H19B 109.5 . . ?
C17 C19 H19C 109.5 . . ?
H19A C19 H19B 109.5 . . ?
H19A C19 H19C 109.5 . . ?
H19B C19 H19C 109.5 . . ?
C16 C20 H20 107.7 . . ?
C16 C20 C21 113.11(19) . . ?
C16 C20 C22 109.42(19) . . ?
C21 C20 H20 107.7 . . ?
C21 C20 C22 110.89(19) . . ?
C22 C20 H20 107.7 . . ?
C20 C21 H21A 109.5 . . ?
C20 C21 H21B 109.5 . . ?
C20 C21 H21C 109.5 . . ?
H21A C21 H21B 109.5 . . ?
H21A C21 H21C 109.5 . . ?
H21B C21 H21C 109.5 . . ?
C20 C22 H22A 109.5 . . ?
C20 C22 H22B 109.5 . . ?
C20 C22 H22C 109.5 . . ?
H22A C22 H22B 109.5 . . ?
H22A C22 H22C 109.5 . . ?
H22B C22 H22C 109.5 . . ?

loop_
_geom_bond_atom_site_label_1
_geom_bond_atom_site_label_2
_geom_bond_distance
_geom_bond_site_symmetry_2
_geom_bond_publ_flag
Ag1 Ag1 2.7312(3) 2_676 ?
Ag1 N1 2.4071(17) . ?
Ag1 N2 2.2011(18) . ?
Ag1 N3 2.1276(17) 2_676 ?
N1 C1 1.279(3) . ?
N1 C11 1.428(3) . ?
N2 C3 1.361(3) . ?
N2 C7 1.375(3) . ?
N3 C7 1.333(3) . ?
N3 C10 1.471(3) . ?
C1 C2 1.516(3) . ?
C1 C3 1.494(3) . ?
C2 H2A 0.9800 . ?
C2 H2B 0.9800 . ?
C2 H2C 0.9800 . ?
C3 C4 1.380(3) . ?
C4 H4 0.9500 . ?
C4 C5 1.405(3) . ?
C5 H5 0.9500 . ?
C5 C6 1.362(3) . ?
C6 C7 1.458(3) . ?
C6 C8 1.506(3) . ?
C8 H8A 0.9900 . ?
C8 H8B 0.9900 . ?
C8 C9 1.523(3) . ?
C9 H9A 0.9900 . ?
C9 H9B 0.9900 . ?
C9 C10 1.521(3) . ?
C10 H10A 0.9900 . ?
C10 H10B 0.9900 . ?
C11 C12 1.409(3) . ?
C11 C16 1.407(3) . ?
C12 C13 1.393(3) . ?
C12 C17 1.524(3) . ?
C13 H13 0.9500 . ?
C13 C14 1.390(3) . ?
C14 H14 0.9500 . ?
C14 C15 1.383(3) . ?
C15 H15 0.9500 . ?
C15 C16 1.395(3) . ?
C16 C20 1.520(3) . ?
C17 H17 1.0000 . ?
C17 C18 1.529(3) . ?
C17 C19 1.532(3) . ?
C18 H18A 0.9800 . ?
C18 H18B 0.9800 . ?
C18 H18C 0.9800 . ?
C19 H19A 0.9800 . ?
C19 H19B 0.9800 . ?
C19 H19C 0.9800 . ?
C20 H20 1.0000 . ?
C20 C21 1.529(3) . ?
C20 C22 1.537(3) . ?
C21 H21A 0.9800 . ?
C21 H21B 0.9800 . ?
C21 H21C 0.9800 . ?
C22 H22A 0.9800 . ?
C22 H22B 0.9800 . ?
C22 H22C 0.9800 . ?

loop_
_geom_torsion_atom_site_label_1
_geom_torsion_atom_site_label_2
_geom_torsion_atom_site_label_3
_geom_torsion_atom_site_label_4
_geom_torsion
_geom_torsion_site_symmetry_1
_geom_torsion_site_symmetry_2
_geom_torsion_site_symmetry_3
_geom_torsion_site_symmetry_4
_geom_torsion_publ_flag
Ag1 N1 C1 C2 177.79(15) . . . . ?
Ag1 N1 C1 C3 -2.1(2) . . . . ?
Ag1 N1 C11 C12 -75.3(2) . . . . ?
Ag1 N1 C11 C16 98.3(2) . . . . ?
Ag1 N2 C3 C1 -3.1(2) . . . . ?
Ag1 N2 C3 C4 176.63(16) . . . . ?
Ag1 N2 C7 N3 4.4(3) . . . . ?
Ag1 N2 C7 C6 -174.70(13) . . . . ?
Ag1 N3 C7 N2 -1.8(3) 2_676 . . . ?
Ag1 N3 C7 C6 177.28(14) 2_676 . . . ?
Ag1 N3 C10 C9 -144.74(15) 2_676 . . . ?
N1 C1 C3 N2 3.5(3) . . . . ?
N1 C1 C3 C4 -176.19(19) . . . . ?
N1 C11 C12 C13 178.30(18) . . . . ?
N1 C11 C12 C17 -1.6(3) . . . . ?
N1 C11 C16 C15 -177.40(18) . . . . ?
N1 C11 C16 C20 -1.2(3) . . . . ?
N2 C3 C4 C5 -1.0(3) . . . . ?
C1 N1 C11 C12 104.9(2) . . . . ?
C1 N1 C11 C16 -81.4(2) . . . . ?
C1 C3 C4 C5 178.71(18) . . . . ?
C2 C1 C3 N2 -176.36(17) . . . . ?
C2 C1 C3 C4 3.9(3) . . . . ?
C3 N2 C7 N3 -178.27(17) . . . . ?
C3 N2 C7 C6 2.6(3) . . . . ?
C3 C4 C5 C6 0.9(3) . . . . ?
C4 C5 C6 C7 0.9(3) . . . . ?
C4 C5 C6 C8 -177.24(18) . . . . ?
C5 C6 C7 N2 -2.7(3) . . . . ?
C5 C6 C7 N3 178.27(19) . . . . ?
C5 C6 C8 C9 154.4(2) . . . . ?
C6 C8 C9 C10 52.8(2) . . . . ?
C7 N2 C3 C1 179.47(16) . . . . ?
C7 N2 C3 C4 -0.8(3) . . . . ?
C7 N3 C10 C9 34.2(3) . . . . ?
C7 C6 C8 C9 -23.8(3) . . . . ?
C8 C6 C7 N2 175.49(18) . . . . ?
C8 C6 C7 N3 -3.6(3) . . . . ?
C8 C9 C10 N3 -60.2(2) . . . . ?
C10 N3 C7 N2 179.54(16) . . . . ?
C10 N3 C7 C6 -1.4(3) . . . . ?
C11 N1 C1 C2 -2.4(3) . . . . ?
C11 N1 C1 C3 177.69(17) . . . . ?
C11 C12 C13 C14 -2.0(3) . . . . ?
C11 C12 C17 C18 -86.3(2) . . . . ?
C11 C12 C17 C19 149.80(19) . . . . ?
C11 C16 C20 C21 147.1(2) . . . . ?
C11 C16 C20 C22 -88.7(2) . . . . ?
C12 C11 C16 C15 -4.0(3) . . . . ?
C12 C11 C16 C20 172.28(19) . . . . ?
C12 C13 C14 C15 -1.5(3) . . . . ?
C13 C12 C17 C18 93.8(2) . . . . ?
C13 C12 C17 C19 -30.1(3) . . . . ?
C13 C14 C15 C16 2.4(3) . . . . ?
C14 C15 C16 C11 0.3(3) . . . . ?
C14 C15 C16 C20 -175.9(2) . . . . ?
C15 C16 C20 C21 -36.8(3) . . . . ?
C15 C16 C20 C22 87.4(2) . . . . ?
C16 C11 C12 C13 4.8(3) . . . . ?
C16 C11 C12 C17 -175.10(18) . . . . ?
C17 C12 C13 C14 177.88(19) . . . . ?
